data_4311353
loop_
_publ_author_name
'Cristina Tejel'
'Miguel A. Ciriano'
'Gustavo R\'ios-Moreno'
'Isabel T. Dobrinovitch'
'Fernando J. Lahoz'
'Luis A. Oro'
'Miguel Parra-Hake'

_publ_contact_author_address
;
  Dr. Fernando J. Lahoz
  Departamento de Qu\'imica Inorg\'anica - I.C.M.A.
  Facultad de Ciencias
  Universidad de Zaragoza - C.S.I.C.
  50009 Zaragoza, Spain
;
_publ_contact_author_email lahoz@posta.unizar.es
_publ_contact_author_fax '+34 976 761187'
_publ_contact_author_name 'Dr. Fernando J. Lahoz'
_publ_contact_author_phone '+34 976 761147'
_publ_section_title
;
 Crescent-Shaped Rhodium(I) Complexes with
 Bis(o-carboxymethylphenyl)triazenide
;
_journal_name_full 'Inorganic Chemistry'
_journal_page_first 4719
_journal_page_last 4726
_journal_paper_doi 10.1021/ic049691g
_journal_volume 43
_journal_year 2004
_chemical_formula_moiety 'C21 H14 Cl2 N3 O9 Rh3'
_chemical_formula_sum 'C21 H14 Cl2 N3 O9 Rh3'
_chemical_formula_weight 831.98
_chemical_name_systematic
; 
 ? 
;
_space_group_IT_number 2
_symmetry_cell_setting triclinic
_symmetry_space_group_name_Hall '-P 1'
_symmetry_space_group_name_H-M 'P -1'
_atom_sites_solution_hydrogens difmap
_atom_sites_solution_primary direct
_atom_sites_solution_secondary difmap
_audit_creation_method SHELXL-97
_cell_angle_alpha 94.9420(10)
_cell_angle_beta 92.9820(10)
_cell_angle_gamma 108.7770(10)
_cell_formula_units_Z 2
_cell_length_a 9.5760(6)
_cell_length_b 9.7734(6)
_cell_length_c 14.6622(9)
_cell_measurement_reflns_used 4971
_cell_measurement_temperature 100(2)
_cell_measurement_theta_max 27.97
_cell_measurement_theta_min 2.25
_cell_volume 1289.74(14)
_computing_cell_refinement 'SAINT+ v. 6.01 (Bruker AXS, 2000)'
_computing_data_collection 'SMART v. 5.611 (Bruker AXS, 2000)'
_computing_data_reduction 'SAINT+ v. 6.01 (Bruker AXS, 2000)'
_computing_molecular_graphics 'XP program, SHELXTL v6.10, Bruker2000'
_computing_publication_material 'XCIF program, SHELXTLv6.10, BrukerAXS'
_computing_structure_refinement 'SHELXL-97 (Sheldrick, 1997)'
_computing_structure_solution 'SHELXS-97 (Sheldrick, 1990)'
_diffrn_ambient_temperature 100(2)
_diffrn_detector_area_resol_mean 8.26
_diffrn_measured_fraction_theta_full 0.998
_diffrn_measured_fraction_theta_max 0.909
_diffrn_measurement_device_type 'Bruker SMART APEX CCD system'
_diffrn_measurement_method '\w rotations with narrow frames'
_diffrn_radiation_monochromator graphite
_diffrn_radiation_source 'normal-focus sealed tube'
_diffrn_radiation_type MoK\a
_diffrn_radiation_wavelength 0.71073
_diffrn_reflns_av_R_equivalents 0.0301
_diffrn_reflns_av_sigmaI/netI 0.0552
_diffrn_reflns_limit_h_max 12
_diffrn_reflns_limit_h_min -12
_diffrn_reflns_limit_k_max 12
_diffrn_reflns_limit_k_min -12
_diffrn_reflns_limit_l_max 19
_diffrn_reflns_limit_l_min -19
_diffrn_reflns_number 15845
_diffrn_reflns_theta_full 25.00
_diffrn_reflns_theta_max 28.59
_diffrn_reflns_theta_min 1.40
_diffrn_standards_decay_% 'no decay'
_exptl_absorpt_coefficient_mu 2.160
_exptl_absorpt_correction_T_max 0.7893
_exptl_absorpt_correction_T_min 0.7077
_exptl_absorpt_correction_type multi-scan
_exptl_absorpt_process_details
; 
 SADABS: Area-Detector Absorption Correction. (1996)  Bruker-AXS 
 within SAINT+ package, v. 6.01.           
;
_exptl_crystal_colour 'dark red'
_exptl_crystal_density_diffrn 2.142
_exptl_crystal_density_method 'not measured'
_exptl_crystal_description 'irregular block'
_exptl_crystal_F_000 804
_exptl_crystal_size_max 0.17
_exptl_crystal_size_mid 0.17
_exptl_crystal_size_min 0.12
_refine_diff_density_max 1.022
_refine_diff_density_min -0.681
_refine_diff_density_rms 0.117
_refine_ls_extinction_method none
_refine_ls_goodness_of_fit_ref 0.973
_refine_ls_hydrogen_treatment mixed
_refine_ls_matrix_type full
_refine_ls_number_parameters 357
_refine_ls_number_reflns 5997
_refine_ls_number_restraints 0
_refine_ls_restrained_S_all 0.973
_refine_ls_R_factor_all 0.0383
_refine_ls_R_factor_gt 0.0303
_refine_ls_shift/su_max 0.007
_refine_ls_shift/su_mean 0.001
_refine_ls_structure_factor_coef Fsqd
_refine_ls_weighting_details 'calc w=1/[\s^2^(Fo^2^)+(0.0150P)^2^+0.0000P] where P=(Fo^2^+2Fc^2^)/3'
_refine_ls_weighting_scheme calc
_refine_ls_wR_factor_gt 0.0548
_refine_ls_wR_factor_ref 0.0561
_reflns_number_gt 4941
_reflns_number_total 5997
_reflns_threshold_expression >2sigma(I)
_cod_data_source_file ic049691gsi20040310_075146_2.cif
_cod_data_source_block compound5
_cod_database_code 4311353

loop_
_symmetry_equiv_pos_as_xyz
'x, y, z'
'-x, -y, -z'

loop_
_atom_site_label
_atom_site_type_symbol
_atom_site_fract_x
_atom_site_fract_y
_atom_site_fract_z
_atom_site_U_iso_or_equiv
_atom_site_adp_type
_atom_site_occupancy
_atom_site_symmetry_multiplicity
_atom_site_calc_flag
_atom_site_refinement_flags
_atom_site_disorder_assembly
_atom_site_disorder_group
Rh1 Rh 0.27580(3) 0.24760(3) 0.178570(18) 0.01583(7) Uani 1 1 d . . .
Rh2 Rh 0.34789(3) 0.25651(3) 0.349720(18) 0.01510(7) Uani 1 1 d . . .
Rh3 Rh 0.31553(3) 0.55386(3) 0.26564(2) 0.01963(8) Uani 1 1 d . . .
Cl1 Cl 0.35296(9) 0.50589(9) 0.41960(6) 0.01714(19) Uani 1 1 d . . .
Cl2 Cl 0.57211(10) 0.63577(10) 0.25617(7) 0.0268(2) Uani 1 1 d . . .
O1 O 0.1911(3) 0.2789(3) 0.04914(15) 0.0207(6) Uani 1 1 d . . .
O2 O 0.0291(3) 0.2714(3) -0.06540(16) 0.0272(6) Uani 1 1 d . . .
O3 O 0.3682(2) 0.1746(2) 0.48116(15) 0.0175(5) Uani 1 1 d . . .
O4 O 0.2837(3) 0.0681(3) 0.60367(15) 0.0198(6) Uani 1 1 d . . .
O5 O 0.3270(3) -0.0170(3) 0.23361(16) 0.0232(6) Uani 1 1 d . . .
O6 O 0.5838(3) 0.3328(3) 0.12018(18) 0.0306(7) Uani 1 1 d . . .
O7 O 0.6797(3) 0.3591(3) 0.34625(17) 0.0298(7) Uani 1 1 d . . .
O8 O 0.2896(3) 0.6485(3) 0.07988(19) 0.0431(8) Uani 1 1 d . . .
O9 O -0.0114(3) 0.4632(3) 0.27248(18) 0.0317(7) Uani 1 1 d . . .
N1 N 0.0614(3) 0.1667(3) 0.21135(18) 0.0146(6) Uani 1 1 d . . .
N2 N 0.0206(3) 0.1596(3) 0.29544(19) 0.0158(6) Uani 1 1 d . . .
N3 N 0.1254(3) 0.1958(3) 0.36130(19) 0.0157(6) Uani 1 1 d . . .
C1 C 0.0622(4) 0.2341(4) 0.0160(2) 0.0202(8) Uani 1 1 d . . .
C2 C 0.1528(4) 0.3613(5) -0.1105(3) 0.0353(11) Uani 1 1 d . . .
H2A H 0.1879 0.4523 -0.0711 0.012(10) Uiso 1 1 d R . .
H2B H 0.1168 0.3719 -0.1715 0.068(15) Uiso 1 1 d R . .
H2C H 0.2208 0.3032 -0.1133 0.054(15) Uiso 1 1 d R . .
C3 C -0.0658(4) 0.1379(4) 0.0550(2) 0.0182(8) Uani 1 1 d . . .
C4 C -0.1960(4) 0.0760(4) -0.0039(2) 0.0203(8) Uani 1 1 d . . .
H4 H -0.1952 0.1011 -0.0708 0.022(10) Uiso 1 1 d R . .
C5 C -0.3218(4) -0.0160(4) 0.0265(2) 0.0219(8) Uani 1 1 d . . .
H5 H -0.4065 -0.0512 -0.0156 0.026(10) Uiso 1 1 d R . .
C6 C -0.3213(4) -0.0498(4) 0.1157(2) 0.0247(9) Uani 1 1 d . . .
H6 H -0.4082 -0.1145 0.1448 0.019(9) Uiso 1 1 d R . .
C7 C -0.1948(4) 0.0089(4) 0.1751(2) 0.0205(8) Uani 1 1 d . . .
H7 H -0.2207 -0.0317 0.2377 0.043(12) Uiso 1 1 d R . .
C8 C -0.0651(4) 0.1052(4) 0.1474(2) 0.0163(8) Uani 1 1 d . . .
C9 C 0.0660(4) 0.2059(4) 0.4486(2) 0.0157(8) Uani 1 1 d . . .
C10 C -0.0605(4) 0.2449(4) 0.4533(2) 0.0214(8) Uani 1 1 d . . .
H10 H -0.0996 0.2739 0.4016 0.014(9) Uiso 1 1 d R . .
C11 C -0.1279(4) 0.2462(4) 0.5341(2) 0.0224(9) Uani 1 1 d . . .
H11 H -0.2157 0.2717 0.5347 0.014(9) Uiso 1 1 d R . .
C12 C -0.0681(4) 0.2104(4) 0.6126(2) 0.0215(8) Uani 1 1 d . . .
H12 H -0.1161 0.2006 0.6681 0.019(10) Uiso 1 1 d R . .
C13 C 0.0606(4) 0.1779(4) 0.6101(2) 0.0194(8) Uani 1 1 d . . .
H13 H 0.0993 0.1443 0.6600 0.015(9) Uiso 1 1 d R . .
C14 C 0.1311(4) 0.1751(4) 0.5291(2) 0.0154(8) Uani 1 1 d . . .
C15 C 0.2697(4) 0.1396(4) 0.5337(2) 0.0180(8) Uani 1 1 d . . .
C16 C 0.4206(4) 0.0390(4) 0.6172(2) 0.0257(9) Uani 1 1 d . . .
H16A H 0.4230 -0.0398 0.5740 0.025(11) Uiso 1 1 d R . .
H16B H 0.4170 -0.0076 0.6748 0.030(11) Uiso 1 1 d R . .
H16C H 0.4965 0.1266 0.6225 0.025(11) Uiso 1 1 d R . .
C17 C 0.3219(4) 0.0998(4) 0.2516(2) 0.0191(8) Uani 1 1 d . . .
C18 C 0.4686(4) 0.3076(4) 0.1442(2) 0.0203(8) Uani 1 1 d . . .
C19 C 0.5550(4) 0.3204(4) 0.3456(2) 0.0201(8) Uani 1 1 d . . .
C20 C 0.2976(4) 0.6112(4) 0.1509(3) 0.0277(9) Uani 1 1 d . . .
C21 C 0.1148(4) 0.4976(4) 0.2711(2) 0.0239(9) Uani 1 1 d . . .

loop_
_atom_site_aniso_label
_atom_site_aniso_U_11
_atom_site_aniso_U_22
_atom_site_aniso_U_33
_atom_site_aniso_U_23
_atom_site_aniso_U_13
_atom_site_aniso_U_12
Rh1 0.01415(15) 0.01985(16) 0.01414(15) 0.00559(12) 0.00191(11) 0.00541(12)
Rh2 0.01274(15) 0.01876(16) 0.01426(15) 0.00408(12) 0.00089(11) 0.00526(12)
Rh3 0.02032(16) 0.01867(16) 0.02074(16) 0.00510(12) 0.00295(12) 0.00662(13)
Cl1 0.0186(5) 0.0171(5) 0.0158(4) 0.0011(3) 0.0010(4) 0.0061(4)
Cl2 0.0215(5) 0.0241(5) 0.0330(6) 0.0057(4) 0.0078(4) 0.0035(4)
O1 0.0175(14) 0.0285(15) 0.0159(13) 0.0092(11) 0.0003(11) 0.0059(12)
O2 0.0223(15) 0.0414(17) 0.0199(14) 0.0172(12) 0.0015(11) 0.0096(13)
O3 0.0173(13) 0.0236(14) 0.0139(13) 0.0058(11) 0.0016(11) 0.0087(11)
O4 0.0217(14) 0.0265(15) 0.0156(13) 0.0091(11) 0.0036(11) 0.0119(12)
O5 0.0277(15) 0.0220(15) 0.0216(14) 0.0015(12) -0.0025(12) 0.0115(12)
O6 0.0198(15) 0.0345(17) 0.0346(17) 0.0023(13) 0.0089(13) 0.0043(13)
O7 0.0156(15) 0.0426(18) 0.0311(16) 0.0105(13) 0.0026(12) 0.0079(13)
O8 0.057(2) 0.048(2) 0.0333(18) 0.0187(16) 0.0071(16) 0.0248(17)
O9 0.0239(16) 0.0298(17) 0.0438(18) 0.0113(14) 0.0029(14) 0.0105(13)
N1 0.0154(16) 0.0179(16) 0.0121(15) 0.0059(12) 0.0029(12) 0.0063(13)
N2 0.0172(16) 0.0173(16) 0.0152(16) 0.0039(13) -0.0004(13) 0.0086(13)
N3 0.0138(16) 0.0177(16) 0.0157(15) 0.0054(13) 0.0035(13) 0.0040(13)
C1 0.026(2) 0.021(2) 0.0164(19) 0.0046(16) 0.0015(16) 0.0112(17)
C2 0.034(3) 0.053(3) 0.021(2) 0.022(2) 0.0055(19) 0.011(2)
C3 0.021(2) 0.019(2) 0.0166(19) 0.0040(15) 0.0017(15) 0.0090(16)
C4 0.022(2) 0.025(2) 0.0163(19) 0.0021(16) -0.0018(16) 0.0109(17)
C5 0.020(2) 0.024(2) 0.020(2) 0.0003(16) -0.0082(17) 0.0089(17)
C6 0.019(2) 0.028(2) 0.024(2) 0.0055(18) 0.0023(17) 0.0041(18)
C7 0.018(2) 0.023(2) 0.0183(19) 0.0076(16) 0.0041(16) 0.0032(16)
C8 0.020(2) 0.0177(19) 0.0143(18) 0.0045(15) 0.0028(15) 0.0092(16)
C9 0.0164(19) 0.0132(18) 0.0162(18) 0.0027(15) 0.0019(15) 0.0029(15)
C10 0.022(2) 0.026(2) 0.019(2) 0.0033(17) 0.0000(16) 0.0106(17)
C11 0.019(2) 0.027(2) 0.024(2) 0.0015(17) 0.0064(17) 0.0112(17)
C12 0.024(2) 0.022(2) 0.019(2) 0.0026(16) 0.0097(17) 0.0079(17)
C13 0.025(2) 0.017(2) 0.0161(19) 0.0045(15) 0.0014(16) 0.0061(17)
C14 0.0154(19) 0.0149(19) 0.0157(18) -0.0004(15) 0.0016(15) 0.0052(15)
C15 0.022(2) 0.0146(19) 0.0145(18) -0.0033(15) -0.0056(16) 0.0041(16)
C16 0.029(2) 0.030(2) 0.025(2) 0.0128(19) 0.0025(18) 0.017(2)
C17 0.0155(19) 0.025(2) 0.0175(19) 0.0074(16) 0.0019(15) 0.0056(16)
C18 0.023(2) 0.021(2) 0.0168(19) 0.0030(16) 0.0013(16) 0.0072(17)
C19 0.026(2) 0.022(2) 0.0155(19) 0.0049(16) 0.0037(16) 0.0105(18)
C20 0.029(2) 0.022(2) 0.037(3) 0.0072(19) 0.0057(19) 0.0121(18)
C21 0.033(2) 0.017(2) 0.024(2) 0.0071(17) 0.0032(18) 0.0115(19)

loop_
_atom_type_symbol
_atom_type_description
_atom_type_scat_dispersion_real
_atom_type_scat_dispersion_imag
_atom_type_scat_source
C C 0.0033 0.0016 'International Tables Vol C Tables 4.2.6.8 and 6.1.1.4'
H H 0.0000 0.0000 'International Tables Vol C Tables 4.2.6.8 and 6.1.1.4'
N N 0.0061 0.0033 'International Tables Vol C Tables 4.2.6.8 and 6.1.1.4'
O O 0.0106 0.0060 'International Tables Vol C Tables 4.2.6.8 and 6.1.1.4'
Cl Cl 0.1484 0.1585 'International Tables Vol C Tables 4.2.6.8 and 6.1.1.4'
Rh Rh -1.1178 0.9187 'International Tables Vol C Tables 4.2.6.8 and 6.1.1.4'

loop_
_geom_angle_atom_site_label_1
_geom_angle_atom_site_label_2
_geom_angle_atom_site_label_3
_geom_angle
_geom_angle_site_symmetry_1
_geom_angle_site_symmetry_3
_geom_angle_publ_flag
C18 Rh1 C17 90.06(14) . . ?
C18 Rh1 N1 175.75(14) . . ?
C17 Rh1 N1 88.00(12) . . ?
C18 Rh1 O1 91.76(12) . . ?
C17 Rh1 O1 143.80(12) . . ?
N1 Rh1 O1 87.58(10) . . ?
C18 Rh1 Rh2 95.64(11) . . ?
C17 Rh1 Rh2 48.88(10) . . ?
N1 Rh1 Rh2 85.93(7) . . ?
O1 Rh1 Rh2 165.51(7) . . ?
C18 Rh1 Rh3 90.85(11) . . ?
C17 Rh1 Rh3 121.46(10) . . ?
N1 Rh1 Rh3 93.39(8) . . ?
O1 Rh1 Rh3 94.67(7) . . ?
Rh2 Rh1 Rh3 72.829(11) . . ?
C19 Rh2 C17 91.83(15) . . ?
C19 Rh2 N3 176.52(14) . . ?
C17 Rh2 N3 91.61(13) . . ?
C19 Rh2 O3 90.92(12) . . ?
C17 Rh2 O3 108.80(12) . . ?
N3 Rh2 O3 87.44(10) . . ?
C19 Rh2 Cl1 91.88(11) . . ?
C17 Rh2 Cl1 156.10(10) . . ?
N3 Rh2 Cl1 85.19(8) . . ?
O3 Rh2 Cl1 94.74(6) . . ?
C19 Rh2 Rh1 98.18(10) . . ?
C17 Rh2 Rh1 50.98(10) . . ?
N3 Rh2 Rh1 84.43(8) . . ?
O3 Rh2 Rh1 157.78(6) . . ?
Cl1 Rh2 Rh1 105.12(2) . . ?
C21 Rh3 C20 90.83(16) . . ?
C21 Rh3 Cl2 177.39(11) . . ?
C20 Rh3 Cl2 87.36(12) . . ?
C21 Rh3 Cl1 91.86(11) . . ?
C20 Rh3 Cl1 173.92(12) . . ?
Cl2 Rh3 Cl1 89.76(3) . . ?
C21 Rh3 Rh1 88.06(12) . . ?
C20 Rh3 Rh1 89.77(12) . . ?
Cl2 Rh3 Rh1 93.82(3) . . ?
Cl1 Rh3 Rh1 95.76(2) . . ?
Rh3 Cl1 Rh2 85.67(3) . . ?
C1 O1 Rh1 128.0(2) . . ?
C1 O2 C2 116.3(3) . . ?
C15 O3 Rh2 125.4(2) . . ?
C15 O4 C16 116.8(3) . . ?
N2 N1 C8 109.6(3) . . ?
N2 N1 Rh1 124.7(2) . . ?
C8 N1 Rh1 125.6(2) . . ?
N3 N2 N1 116.7(3) . . ?
N2 N3 C9 110.4(3) . . ?
N2 N3 Rh2 127.5(2) . . ?
C9 N3 Rh2 121.7(2) . . ?
O1 C1 O2 119.3(3) . . ?
O1 C1 C3 127.4(3) . . ?
O2 C1 C3 113.4(3) . . ?
O2 C2 H2A 104.2 . . ?
O2 C2 H2B 108.5 . . ?
H2A C2 H2B 112.9 . . ?
O2 C2 H2C 103.1 . . ?
H2A C2 H2C 116.1 . . ?
H2B C2 H2C 111.1 . . ?
C4 C3 C8 119.3(3) . . ?
C4 C3 C1 116.8(3) . . ?
C8 C3 C1 123.9(3) . . ?
C5 C4 C3 121.1(3) . . ?
C5 C4 H4 120.4 . . ?
C3 C4 H4 118.5 . . ?
C4 C5 C6 119.9(3) . . ?
C4 C5 H5 117.1 . . ?
C6 C5 H5 123.0 . . ?
C5 C6 C7 120.3(3) . . ?
C5 C6 H6 125.9 . . ?
C7 C6 H6 113.8 . . ?
C6 C7 C8 121.6(3) . . ?
C6 C7 H7 106.5 . . ?
C8 C7 H7 131.9 . . ?
C7 C8 C3 117.8(3) . . ?
C7 C8 N1 119.9(3) . . ?
C3 C8 N1 122.3(3) . . ?
C10 C9 C14 119.1(3) . . ?
C10 C9 N3 119.0(3) . . ?
C14 C9 N3 121.9(3) . . ?
C11 C10 C9 121.2(3) . . ?
C11 C10 H10 119.0 . . ?
C9 C10 H10 119.8 . . ?
C12 C11 C10 120.1(3) . . ?
C12 C11 H11 120.9 . . ?
C10 C11 H11 119.0 . . ?
C13 C12 C11 119.5(3) . . ?
C13 C12 H12 117.7 . . ?
C11 C12 H12 122.7 . . ?
C12 C13 C14 121.8(3) . . ?
C12 C13 H13 121.9 . . ?
C14 C13 H13 115.8 . . ?
C13 C14 C9 118.3(3) . . ?
C13 C14 C15 117.6(3) . . ?
C9 C14 C15 124.1(3) . . ?
O3 C15 O4 120.7(3) . . ?
O3 C15 C14 126.0(3) . . ?
O4 C15 C14 113.3(3) . . ?
O4 C16 H16A 110.8 . . ?
O4 C16 H16B 106.9 . . ?
H16A C16 H16B 99.8 . . ?
O4 C16 H16C 107.8 . . ?
H16A C16 H16C 119.9 . . ?
H16B C16 H16C 110.8 . . ?
O5 C17 Rh2 145.3(3) . . ?
O5 C17 Rh1 134.5(3) . . ?
Rh2 C17 Rh1 80.14(14) . . ?
O6 C18 Rh1 174.4(3) . . ?
O7 C19 Rh2 177.6(3) . . ?
O8 C20 Rh3 178.5(4) . . ?
O9 C21 Rh3 178.3(3) . . ?

loop_
_geom_bond_atom_site_label_1
_geom_bond_atom_site_label_2
_geom_bond_distance
_geom_bond_site_symmetry_2
_geom_bond_publ_flag
Rh1 C18 1.860(4) . ?
Rh1 C17 2.014(4) . ?
Rh1 N1 2.048(3) . ?
Rh1 O1 2.110(2) . ?
Rh1 Rh2 2.5544(4) . ?
Rh1 Rh3 3.0482(4) . ?
Rh2 C19 1.883(4) . ?
Rh2 C17 1.953(4) . ?
Rh2 N3 2.040(3) . ?
Rh2 O3 2.173(2) . ?
Rh2 Cl1 2.5458(9) . ?
Rh3 C21 1.829(4) . ?
Rh3 C20 1.836(4) . ?
Rh3 Cl2 2.3421(10) . ?
Rh3 Cl1 2.3772(9) . ?
O1 C1 1.226(4) . ?
O2 C1 1.330(4) . ?
O2 C2 1.457(4) . ?
O3 C15 1.231(4) . ?
O4 C15 1.315(4) . ?
O4 C16 1.436(4) . ?
O5 C17 1.166(4) . ?
O6 C18 1.132(4) . ?
O7 C19 1.131(4) . ?
O8 C20 1.139(4) . ?
O9 C21 1.147(4) . ?
N1 N2 1.313(3) . ?
N1 C8 1.423(4) . ?
N2 N3 1.294(4) . ?
N3 C9 1.435(4) . ?
C1 C3 1.462(5) . ?
C2 H2A 0.9676 . ?
C2 H2B 0.9682 . ?
C2 H2C 0.9921 . ?
C3 C4 1.407(5) . ?
C3 C8 1.418(4) . ?
C4 C5 1.373(5) . ?
C4 H4 1.0315 . ?
C5 C6 1.377(5) . ?
C5 H5 0.9428 . ?
C6 C7 1.382(5) . ?
C6 H6 1.0094 . ?
C7 C8 1.399(5) . ?
C7 H7 1.0421 . ?
C9 C10 1.385(5) . ?
C9 C14 1.407(4) . ?
C10 C11 1.380(5) . ?
C10 H10 0.9327 . ?
C11 C12 1.380(5) . ?
C11 H11 0.9511 . ?
C12 C13 1.370(5) . ?
C12 H12 0.9515 . ?
C13 C14 1.399(4) . ?
C13 H13 0.9331 . ?
C14 C15 1.475(5) . ?
C16 H16A 0.9610 . ?
C16 H16B 0.9906 . ?
C16 H16C 0.9219 . ?

loop_
_geom_torsion_atom_site_label_1
_geom_torsion_atom_site_label_2
_geom_torsion_atom_site_label_3
_geom_torsion_atom_site_label_4
_geom_torsion
_geom_torsion_site_symmetry_1
_geom_torsion_site_symmetry_2
_geom_torsion_site_symmetry_3
_geom_torsion_site_symmetry_4
_geom_torsion_publ_flag
C18 Rh1 Rh2 C19 0.57(15) . . . . ?
C17 Rh1 Rh2 C19 85.70(17) . . . . ?
N1 Rh1 Rh2 C19 176.60(13) . . . . ?
O1 Rh1 Rh2 C19 -119.8(3) . . . . ?
Rh3 Rh1 Rh2 C19 -88.58(11) . . . . ?
C18 Rh1 Rh2 C17 -85.13(17) . . . . ?
N1 Rh1 Rh2 C17 90.90(15) . . . . ?
O1 Rh1 Rh2 C17 154.5(3) . . . . ?
Rh3 Rh1 Rh2 C17 -174.28(13) . . . . ?
C18 Rh1 Rh2 N3 178.24(14) . . . . ?
C17 Rh1 Rh2 N3 -96.62(15) . . . . ?
N1 Rh1 Rh2 N3 -5.72(11) . . . . ?
O1 Rh1 Rh2 N3 57.9(3) . . . . ?
Rh3 Rh1 Rh2 N3 89.09(8) . . . . ?
C18 Rh1 Rh2 O3 -112.7(2) . . . . ?
C17 Rh1 Rh2 O3 -27.5(2) . . . . ?
N1 Rh1 Rh2 O3 63.35(18) . . . . ?
O1 Rh1 Rh2 O3 127.0(3) . . . . ?
Rh3 Rh1 Rh2 O3 158.17(16) . . . . ?
C18 Rh1 Rh2 Cl1 94.76(11) . . . . ?
C17 Rh1 Rh2 Cl1 179.90(13) . . . . ?
N1 Rh1 Rh2 Cl1 -89.20(8) . . . . ?
O1 Rh1 Rh2 Cl1 -25.6(3) . . . . ?
Rh3 Rh1 Rh2 Cl1 5.61(2) . . . . ?
C18 Rh1 Rh3 C21 166.86(15) . . . . ?
C17 Rh1 Rh3 C21 -102.55(16) . . . . ?
N1 Rh1 Rh3 C21 -12.83(13) . . . . ?
O1 Rh1 Rh3 C21 75.01(13) . . . . ?
Rh2 Rh1 Rh3 C21 -97.51(11) . . . . ?
C18 Rh1 Rh3 C20 76.02(16) . . . . ?
C17 Rh1 Rh3 C20 166.61(17) . . . . ?
N1 Rh1 Rh3 C20 -103.67(14) . . . . ?
O1 Rh1 Rh3 C20 -15.83(14) . . . . ?
Rh2 Rh1 Rh3 C20 171.65(12) . . . . ?
C18 Rh1 Rh3 Cl2 -11.33(11) . . . . ?
C17 Rh1 Rh3 Cl2 79.26(12) . . . . ?
N1 Rh1 Rh3 Cl2 168.99(8) . . . . ?
O1 Rh1 Rh3 Cl2 -103.17(7) . . . . ?
Rh2 Rh1 Rh3 Cl2 84.31(3) . . . . ?
C18 Rh1 Rh3 Cl1 -101.47(11) . . . . ?
C17 Rh1 Rh3 Cl1 -10.88(12) . . . . ?
N1 Rh1 Rh3 Cl1 78.85(8) . . . . ?
O1 Rh1 Rh3 Cl1 166.69(7) . . . . ?
Rh2 Rh1 Rh3 Cl1 -5.83(2) . . . . ?
C21 Rh3 Cl1 Rh2 93.84(12) . . . . ?
Cl2 Rh3 Cl1 Rh2 -88.21(3) . . . . ?
Rh1 Rh3 Cl1 Rh2 5.61(2) . . . . ?
C19 Rh2 Cl1 Rh3 92.09(10) . . . . ?
C17 Rh2 Cl1 Rh3 -6.7(3) . . . . ?
N3 Rh2 Cl1 Rh3 -89.80(8) . . . . ?
O3 Rh2 Cl1 Rh3 -176.83(6) . . . . ?
Rh1 Rh2 Cl1 Rh3 -6.90(3) . . . . ?
C18 Rh1 O1 C1 165.1(3) . . . . ?
C17 Rh1 O1 C1 72.6(4) . . . . ?
N1 Rh1 O1 C1 -10.7(3) . . . . ?
Rh2 Rh1 O1 C1 -74.1(4) . . . . ?
Rh3 Rh1 O1 C1 -103.9(3) . . . . ?
C19 Rh2 O3 C15 165.4(3) . . . . ?
C17 Rh2 O3 C15 -102.3(3) . . . . ?
N3 Rh2 O3 C15 -11.5(3) . . . . ?
Cl1 Rh2 O3 C15 73.5(3) . . . . ?
Rh1 Rh2 O3 C15 -80.0(3) . . . . ?
C17 Rh1 N1 N2 57.2(3) . . . . ?
O1 Rh1 N1 N2 -158.8(3) . . . . ?
Rh2 Rh1 N1 N2 8.3(2) . . . . ?
Rh3 Rh1 N1 N2 -64.2(2) . . . . ?
C17 Rh1 N1 C8 -120.4(3) . . . . ?
O1 Rh1 N1 C8 23.6(3) . . . . ?
Rh2 Rh1 N1 C8 -169.3(3) . . . . ?
Rh3 Rh1 N1 C8 118.2(3) . . . . ?
C8 N1 N2 N3 172.1(3) . . . . ?
Rh1 N1 N2 N3 -5.8(4) . . . . ?
N1 N2 N3 C9 170.5(3) . . . . ?
N1 N2 N3 Rh2 -2.3(4) . . . . ?
C17 Rh2 N3 N2 -44.0(3) . . . . ?
O3 Rh2 N3 N2 -152.8(3) . . . . ?
Cl1 Rh2 N3 N2 112.2(3) . . . . ?
Rh1 Rh2 N3 N2 6.5(3) . . . . ?
C17 Rh2 N3 C9 143.9(3) . . . . ?
O3 Rh2 N3 C9 35.2(2) . . . . ?
Cl1 Rh2 N3 C9 -59.8(2) . . . . ?
Rh1 Rh2 N3 C9 -165.5(2) . . . . ?
Rh1 O1 C1 O2 176.7(2) . . . . ?
Rh1 O1 C1 C3 -4.8(5) . . . . ?
C2 O2 C1 O1 1.7(5) . . . . ?
C2 O2 C1 C3 -177.0(3) . . . . ?
O1 C1 C3 C4 -166.5(4) . . . . ?
O2 C1 C3 C4 12.0(5) . . . . ?
O1 C1 C3 C8 13.8(6) . . . . ?
O2 C1 C3 C8 -167.7(3) . . . . ?
C8 C3 C4 C5 -0.5(5) . . . . ?
C1 C3 C4 C5 179.8(3) . . . . ?
C3 C4 C5 C6 -0.4(6) . . . . ?
C4 C5 C6 C7 0.2(6) . . . . ?
C5 C6 C7 C8 1.0(6) . . . . ?
C6 C7 C8 C3 -1.9(5) . . . . ?
C6 C7 C8 N1 178.1(3) . . . . ?
C4 C3 C8 C7 1.6(5) . . . . ?
C1 C3 C8 C7 -178.8(3) . . . . ?
C4 C3 C8 N1 -178.4(3) . . . . ?
C1 C3 C8 N1 1.3(5) . . . . ?
N2 N1 C8 C7 -20.9(4) . . . . ?
Rh1 N1 C8 C7 157.0(3) . . . . ?
N2 N1 C8 C3 159.1(3) . . . . ?
Rh1 N1 C8 C3 -23.0(5) . . . . ?
N2 N3 C9 C10 -29.6(4) . . . . ?
Rh2 N3 C9 C10 143.6(3) . . . . ?
N2 N3 C9 C14 149.3(3) . . . . ?
Rh2 N3 C9 C14 -37.4(4) . . . . ?
C14 C9 C10 C11 -3.6(5) . . . . ?
N3 C9 C10 C11 175.4(3) . . . . ?
C9 C10 C11 C12 1.0(6) . . . . ?
C10 C11 C12 C13 1.9(5) . . . . ?
C11 C12 C13 C14 -2.2(5) . . . . ?
C12 C13 C14 C9 -0.4(5) . . . . ?
C12 C13 C14 C15 179.7(3) . . . . ?
C10 C9 C14 C13 3.3(5) . . . . ?
N3 C9 C14 C13 -175.7(3) . . . . ?
C10 C9 C14 C15 -176.8(3) . . . . ?
N3 C9 C14 C15 4.2(5) . . . . ?
Rh2 O3 C15 O4 168.1(2) . . . . ?
Rh2 O3 C15 C14 -14.3(5) . . . . ?
C16 O4 C15 O3 2.5(5) . . . . ?
C16 O4 C15 C14 -175.4(3) . . . . ?
C13 C14 C15 O3 -155.9(3) . . . . ?
C9 C14 C15 O3 24.2(6) . . . . ?
C13 C14 C15 O4 21.9(4) . . . . ?
C9 C14 C15 O4 -158.0(3) . . . . ?
C19 Rh2 C17 O5 80.2(5) . . . . ?
N3 Rh2 C17 O5 -99.2(5) . . . . ?
O3 Rh2 C17 O5 -11.4(5) . . . . ?
Cl1 Rh2 C17 O5 179.0(3) . . . . ?
Rh1 Rh2 C17 O5 179.3(6) . . . . ?
C19 Rh2 C17 Rh1 -99.05(13) . . . . ?
N3 Rh2 C17 Rh1 81.50(11) . . . . ?
O3 Rh2 C17 Rh1 169.35(8) . . . . ?
Cl1 Rh2 C17 Rh1 -0.2(3) . . . . ?
C18 Rh1 C17 O5 -82.0(4) . . . . ?
N1 Rh1 C17 O5 94.2(4) . . . . ?
O1 Rh1 C17 O5 11.1(5) . . . . ?
Rh2 Rh1 C17 O5 -179.4(5) . . . . ?
Rh3 Rh1 C17 O5 -173.0(3) . . . . ?
C18 Rh1 C17 Rh2 97.44(14) . . . . ?
N1 Rh1 C17 Rh2 -86.34(12) . . . . ?
O1 Rh1 C17 Rh2 -169.49(12) . . . . ?
Rh3 Rh1 C17 Rh2 6.40(14) . . . . ?
